data_2232894
loop_
_publ_author_name
'Roemmele, Tracey L.'
'Boer\'e, Ren\'e T.'

_publ_section_title
;
 4-Methyl-<i>N</i>'-(2,2,2-trichloroethanimidoyl)benzene-1-carboximidamide
;
_journal_coeditor_code PV2466
_journal_issue 12
_journal_name_full 'Acta Crystallographica Section E'
_journal_page_first o3137
_journal_paper_doi 10.1107/S1600536811044710
_journal_volume 67
_journal_year 2011
_chemical_formula_iupac 'C10 H10 Cl3 N3'
_chemical_formula_moiety 'C10 H10 Cl3 N3'
_chemical_formula_sum 'C10 H10 Cl3 N3'
_chemical_formula_weight 278.56
_chemical_melting_point 315
_chemical_name_systematic
;
4-methyl-<i>N</i>'-(2,2,2-trichloroethanimidoyl)benzene-1-carboximidamide
;
_space_group_IT_number 14
_symmetry_cell_setting monoclinic
_symmetry_space_group_name_Hall '-P 2ybc'
_symmetry_space_group_name_H-M 'P 1 21/c 1'
_atom_sites_solution_hydrogens geom
_atom_sites_solution_primary direct
_atom_sites_solution_secondary difmap
_audit_creation_method SHELXL-97
_cell_angle_alpha 90.00
_cell_angle_beta 109.6610(10)
_cell_angle_gamma 90.00
_cell_formula_units_Z 4
_cell_length_a 12.2952(7)
_cell_length_b 9.0696(6)
_cell_length_c 11.5407(7)
_cell_measurement_reflns_used 9876
_cell_measurement_temperature 173(2)
_cell_measurement_theta_max 27.46
_cell_measurement_theta_min 2.85
_cell_volume 1211.90(13)
_computing_cell_refinement 'SAINT-Plus (Bruker, 2008)'
_computing_data_collection 'APEX2 (Bruker, 2008)'
_computing_data_reduction 'SAINT-Plus (Bruker, 2008)'
_computing_molecular_graphics 'Mercury (Macrae <i>et al.</i>, 2006)'
_computing_publication_material 'publCIF (Westrip, 2010)'
_computing_structure_refinement 'SHELXL97 (Sheldrick, 2008)'
_computing_structure_solution 'SHELXS97 (Sheldrick, 2008)'
_diffrn_ambient_temperature 173(2)
_diffrn_detector_area_resol_mean 0.015
_diffrn_measured_fraction_theta_full 1.000
_diffrn_measured_fraction_theta_max 0.996
_diffrn_measurement_device_type
;
Bruker APEXII CCD area-detector
;
_diffrn_measurement_method 'phi and omega scans'
_diffrn_radiation_monochromator graphite
_diffrn_radiation_type MoK\a
_diffrn_radiation_wavelength 0.71073
_diffrn_reflns_av_R_equivalents 0.0144
_diffrn_reflns_av_sigmaI/netI 0.0084
_diffrn_reflns_limit_h_max 15
_diffrn_reflns_limit_h_min -15
_diffrn_reflns_limit_k_max 11
_diffrn_reflns_limit_k_min -11
_diffrn_reflns_limit_l_max 14
_diffrn_reflns_limit_l_min -14
_diffrn_reflns_number 16754
_diffrn_reflns_theta_full 25.25
_diffrn_reflns_theta_max 27.46
_diffrn_reflns_theta_min 1.76
_exptl_absorpt_coefficient_mu 0.731
_exptl_absorpt_correction_T_max 0.8378
_exptl_absorpt_correction_T_min 0.7465
_exptl_absorpt_correction_type multi-scan
_exptl_absorpt_process_details '(SADABS; Bruker, 2008)'
_exptl_crystal_colour colourless
_exptl_crystal_density_diffrn 1.527
_exptl_crystal_description prism
_exptl_crystal_F_000 568
_exptl_crystal_size_max 0.425
_exptl_crystal_size_mid 0.337
_exptl_crystal_size_min 0.251
_refine_diff_density_max 0.399
_refine_diff_density_min -0.409
_refine_ls_goodness_of_fit_ref 1.077
_refine_ls_hydrogen_treatment mixed
_refine_ls_matrix_type full
_refine_ls_number_parameters 158
_refine_ls_number_reflns 2762
_refine_ls_number_restraints 0
_refine_ls_restrained_S_all 1.077
_refine_ls_R_factor_all 0.0302
_refine_ls_R_factor_gt 0.0285
_refine_ls_shift/su_max 0.001
_refine_ls_shift/su_mean 0.000
_refine_ls_structure_factor_coef Fsqd
_refine_ls_weighting_details 'calc w=1/[\s^2^(Fo^2^)+(0.0354P)^2^+0.6197P] where P=(Fo^2^+2Fc^2^)/3'
_refine_ls_weighting_scheme calc
_refine_ls_wR_factor_gt 0.0757
_refine_ls_wR_factor_ref 0.0773
_reflns_number_gt 2594
_reflns_number_total 2762
_reflns_threshold_expression I>2\s(I)
_cod_data_source_file pv2466.cif
_cod_data_source_block I
_cod_original_sg_symbol_H-M 'P 21/c'
_cod_database_code 2232894
_cod_database_fobs_code 2232894

loop_
_symmetry_equiv_pos_as_xyz
'x, y, z'
'-x, y+1/2, -z+1/2'
'-x, -y, -z'
'x, -y-1/2, z-1/2'

loop_
_atom_site_type_symbol
_atom_site_label
_atom_site_fract_x
_atom_site_fract_y
_atom_site_fract_z
_atom_site_U_iso_or_equiv
_atom_site_adp_type
_atom_site_calc_flag
_atom_site_refinement_flags
_atom_site_occupancy
_atom_site_symmetry_multiplicity
C C1 0.60366(11) 0.08801(14) 0.75586(12) 0.0251(3) Uani d . 1 1
C C2 0.78479(12) 0.15175(16) 0.89254(13) 0.0296(3) Uani d . 1 1
C C3 0.89517(12) 0.22286(16) 0.88006(12) 0.0282(3) Uani d . 1 1
C C4 0.50862(11) 0.12222(14) 0.63920(12) 0.0247(3) Uani d . 1 1
C C5 0.39803(12) 0.06308(16) 0.61262(13) 0.0308(3) Uani d . 1 1
H H5 0.3829 -0.0045 0.6682 0.037 Uiso calc R 1 1
C C6 0.31014(12) 0.10232(17) 0.50565(14) 0.0330(3) Uani d . 1 1
H H6 0.2354 0.0609 0.4888 0.040 Uiso calc R 1 1
C C7 0.32937(12) 0.20122(16) 0.42266(13) 0.0299(3) Uani d . 1 1
C C8 0.44024(12) 0.25899(17) 0.44926(13) 0.0313(3) Uani d . 1 1
H H8 0.4552 0.3263 0.3934 0.038 Uiso calc R 1 1
C C9 0.52899(12) 0.22015(16) 0.55551(13) 0.0283(3) Uani d . 1 1
H H9 0.6040 0.2603 0.5715 0.034 Uiso calc R 1 1
C C10 0.23320(14) 0.2455(2) 0.30785(15) 0.0413(4) Uani d . 1 1
H H10A 0.1764 0.1656 0.2828 0.062 Uiso calc R 1 1
H H10B 0.2648 0.2651 0.2419 0.062 Uiso calc R 1 1
H H10C 0.1957 0.3347 0.3240 0.062 Uiso calc R 1 1
N N1 0.59080(12) -0.02814(15) 0.82081(13) 0.0339(3) Uani d . 1 1
N N2 0.69301(10) 0.17656(14) 0.78685(11) 0.0298(3) Uani d . 1 1
N N3 0.78334(13) 0.08069(19) 0.98683(13) 0.0434(3) Uani d . 1 1
Cl Cl1 1.01604(3) 0.20856(5) 1.01601(3) 0.04137(12) Uani d . 1 1
Cl Cl2 0.92765(3) 0.12843(5) 0.76109(4) 0.04211(12) Uani d . 1 1
Cl Cl3 0.87281(4) 0.41134(4) 0.84076(5) 0.04654(12) Uani d . 1 1
H H1 0.5360(18) -0.087(2) 0.7925(18) 0.045(5) Uiso d . 1 1
H H2 0.6389(17) -0.041(2) 0.8902(18) 0.039(5) Uiso d . 1 1
H H3 0.846(2) 0.083(3) 1.041(2) 0.055(6) Uiso d . 1 1

loop_
_atom_site_aniso_label
_atom_site_aniso_U_11
_atom_site_aniso_U_22
_atom_site_aniso_U_33
_atom_site_aniso_U_12
_atom_site_aniso_U_13
_atom_site_aniso_U_23
C1 0.0274(6) 0.0241(6) 0.0277(6) 0.0044(5) 0.0141(5) 0.0011(5)
C2 0.0292(7) 0.0314(7) 0.0289(7) -0.0001(5) 0.0107(5) 0.0021(5)
C3 0.0278(6) 0.0279(7) 0.0279(6) 0.0003(5) 0.0080(5) 0.0000(5)
C4 0.0263(6) 0.0229(6) 0.0271(6) 0.0036(5) 0.0118(5) -0.0007(5)
C5 0.0304(7) 0.0297(7) 0.0338(7) -0.0013(5) 0.0130(6) 0.0035(6)
C6 0.0259(6) 0.0352(7) 0.0378(8) -0.0007(6) 0.0105(6) -0.0002(6)
C7 0.0291(7) 0.0315(7) 0.0292(6) 0.0074(5) 0.0100(5) -0.0009(5)
C8 0.0332(7) 0.0330(7) 0.0300(7) 0.0036(6) 0.0137(6) 0.0054(6)
C9 0.0266(6) 0.0300(7) 0.0309(7) 0.0014(5) 0.0131(5) 0.0015(5)
C10 0.0324(8) 0.0489(9) 0.0384(8) 0.0086(7) 0.0066(6) 0.0064(7)
N1 0.0350(7) 0.0292(6) 0.0353(7) -0.0021(5) 0.0090(5) 0.0079(5)
N2 0.0278(6) 0.0333(6) 0.0281(6) -0.0013(5) 0.0091(5) 0.0061(5)
N3 0.0373(7) 0.0599(9) 0.0306(6) -0.0050(7) 0.0080(6) 0.0124(6)
Cl1 0.0336(2) 0.0485(2) 0.0339(2) -0.00458(15) 0.00062(15) -0.00111(15)
Cl2 0.0371(2) 0.0550(3) 0.0387(2) -0.00594(17) 0.01858(16) -0.01338(17)
Cl3 0.0414(2) 0.02872(19) 0.0694(3) 0.00018(15) 0.01851(19) 0.00905(17)

loop_
_atom_type_symbol
_atom_type_description
_atom_type_scat_dispersion_real
_atom_type_scat_dispersion_imag
_atom_type_scat_source
C C 0.0033 0.0016 'International Tables Vol C Tables 4.2.6.8 and 6.1.1.4'
H H 0.0000 0.0000 'International Tables Vol C Tables 4.2.6.8 and 6.1.1.4'
N N 0.0061 0.0033 'International Tables Vol C Tables 4.2.6.8 and 6.1.1.4'
Cl Cl 0.1484 0.1585 'International Tables Vol C Tables 4.2.6.8 and 6.1.1.4'

loop_
_exptl_crystal_face_index_h
_exptl_crystal_face_index_k
_exptl_crystal_face_index_l
_exptl_crystal_face_perp_dist
-1.00 0.00 0.00 0.1250
1.00 0.00 0.00 0.1240
1.00 0.00 -1.00 0.1270
-1.00 1.00 -1.00 0.2030
-1.00 1.00 1.00 0.0940
1.00 -1.00 -1.00 0.1500
0.00 -1.00 1.00 0.1930
0.00 1.00 -1.00 0.1940
-1.00 -1.00 0.00 0.1810
-1.00 0.00 -1.00 0.1500
1.00 1.00 -1.00 0.1550
-1.00 -1.00 1.00 0.1660
1.00 -1.00 -2.00 0.1420
0.00 -1.00 -2.00 0.1440
0.00 0.00 -1.00 0.1650

loop_
_geom_angle_atom_site_label_1
_geom_angle_atom_site_label_2
_geom_angle_atom_site_label_3
_geom_angle
N2 C1 N1 125.34(13)
N2 C1 C4 116.76(12)
N1 C1 C4 117.90(13)
N3 C2 N2 126.87(14)
N3 C2 C3 123.71(13)
N2 C2 C3 109.41(11)
C2 C3 Cl1 112.81(10)
C2 C3 Cl3 111.13(10)
Cl1 C3 Cl3 108.12(8)
C2 C3 Cl2 107.62(10)
Cl1 C3 Cl2 108.12(8)
Cl3 C3 Cl2 108.94(8)
C9 C4 C5 118.73(13)
C9 C4 C1 119.31(12)
C5 C4 C1 121.92(12)
C6 C5 C4 120.46(13)
C6 C5 H5 119.8
C4 C5 H5 119.8
C5 C6 C7 121.15(13)
C5 C6 H6 119.4
C7 C6 H6 119.4
C6 C7 C8 118.11(13)
C6 C7 C10 120.94(14)
C8 C7 C10 120.94(14)
C9 C8 C7 121.33(13)
C9 C8 H8 119.3
C7 C8 H8 119.3
C8 C9 C4 120.22(13)
C8 C9 H9 119.9
C4 C9 H9 119.9
C7 C10 H10A 109.5
C7 C10 H10B 109.5
H10A C10 H10B 109.5
C7 C10 H10C 109.5
H10A C10 H10C 109.5
H10B C10 H10C 109.5
C1 N1 H1 121.3(14)
C1 N1 H2 118.1(14)
H1 N1 H2 121(2)
C1 N2 C2 120.34(12)
C2 N3 H3 111.7(16)

loop_
_geom_bond_atom_site_label_1
_geom_bond_atom_site_label_2
_geom_bond_distance
C1 N2 1.3098(18)
C1 N1 1.3328(18)
C1 C4 1.4885(18)
C2 N3 1.270(2)
C2 N2 1.3732(18)
C2 C3 1.5525(19)
C3 Cl1 1.7657(14)
C3 Cl3 1.7662(15)
C3 Cl2 1.7739(14)
C4 C9 1.3955(19)
C4 C5 1.3964(19)
C5 C6 1.386(2)
C5 H5 0.9500
C6 C7 1.389(2)
C6 H6 0.9500
C7 C8 1.395(2)
C7 C10 1.504(2)
C8 C9 1.3849(19)
C8 H8 0.9500
C9 H9 0.9500
C10 H10A 0.9800
C10 H10B 0.9800
C10 H10C 0.9800
N1 H1 0.84(2)
N1 H2 0.83(2)
N3 H3 0.81(2)

loop_
_geom_hbond_atom_site_label_D
_geom_hbond_atom_site_label_H
_geom_hbond_atom_site_label_A
_geom_hbond_site_symmetry_A
_geom_hbond_distance_DH
_geom_hbond_distance_HA
_geom_hbond_distance_DA
_geom_hbond_angle_DHA
N1 H2 N3 . 0.83(2) 2.07(2) 2.683(2) 130.8(18)
N3 H3 Cl1 . 0.81(2) 2.49(2) 2.9993(15) 122.2(19)
C10 H10A Cl2 3_656 0.980 2.9272 3.871(2) 162.00(10)
C10 H10C Cl3 3_666 0.980 2.9245 3.581(2) 125.30(10)

loop_
_geom_torsion_atom_site_label_1
_geom_torsion_atom_site_label_2
_geom_torsion_atom_site_label_3
_geom_torsion_atom_site_label_4
_geom_torsion
N3 C2 C3 Cl1 -5.2(2)
N2 C2 C3 Cl1 175.64(10)
N3 C2 C3 Cl3 -126.84(15)
N2 C2 C3 Cl3 54.02(14)
N3 C2 C3 Cl2 113.95(16)
N2 C2 C3 Cl2 -65.19(13)
N2 C1 C4 C9 15.26(18)
N1 C1 C4 C9 -165.53(13)
N2 C1 C4 C5 -162.49(13)
N1 C1 C4 C5 16.73(19)
C9 C4 C5 C6 -0.6(2)
C1 C4 C5 C6 177.12(13)
C4 C5 C6 C7 -0.2(2)
C5 C6 C7 C8 0.7(2)
C5 C6 C7 C10 -178.90(14)
C6 C7 C8 C9 -0.4(2)
C10 C7 C8 C9 179.23(14)
C7 C8 C9 C4 -0.5(2)
C5 C4 C9 C8 1.0(2)
C1 C4 C9 C8 -176.86(12)
N1 C1 N2 C2 1.5(2)
C4 C1 N2 C2 -179.38(12)
N3 C2 N2 C1 -23.6(2)
C3 C2 N2 C1 155.50(12)

loop_
_cod_related_entry_id
_cod_related_entry_database
_cod_related_entry_code
1 ChemSpider 30657267
